data_7013785
loop_
_publ_author_name
'Matthews, Craig J.'
'Elsegood, Mark R. J.'
'Bernardinelli, G\'erald'
'Clegg, William'
'Williams, Alan F.'

_publ_section_title
;
 Crystal structures of dicarboxy-2,2'-bipyridyl complexes: the role of
 hydrogen bonding and stacking interactions.
;
_journal_issue 3
_journal_name_full 'Dalton transactions (Cambridge, England : 2003)'
_journal_page_first 492
_journal_page_last 497
_journal_paper_doi 10.1039/b314539e
_journal_year 2004
_chemical_formula_moiety 'C36 H21 Co N6 O12,6 H2 O'
_chemical_formula_sum 'C36 H33 Co N6 O18'
_chemical_formula_weight 896.61
_chemical_name_common
;Cobalt(iii) tris(2,2'-bipyridine-4,4'-dicarboxylic acid)
hexahydrate
;
_chemical_name_systematic
;
?
;
_space_group_IT_number 14
_symmetry_cell_setting monoclinic
_symmetry_space_group_name_Hall '-P 2ybc'
_symmetry_space_group_name_H-M 'P 1 21/c 1'
_atom_sites_solution_hydrogens geom
_atom_sites_solution_primary direct
_atom_sites_solution_secondary difmap
_audit_creation_method SHELXL-97
_cell_angle_alpha 90.00
_cell_angle_beta 99.149(2)
_cell_angle_gamma 90.00
_cell_formula_units_Z 4
_cell_length_a 9.8979(8)
_cell_length_b 18.2150(14)
_cell_length_c 20.7718(16)
_cell_measurement_reflns_used 8539
_cell_measurement_temperature 160(2)
_cell_measurement_theta_max 28.11
_cell_measurement_theta_min 1.98
_cell_volume 3697.3(5)
_computing_cell_refinement 'local programs'
_computing_data_collection 'Siemens SMART'
_computing_data_reduction 'Siemens SAINT'
_computing_molecular_graphics 'Siemens SHELXTL'
_computing_publication_material 'Siemens SHELXTL and local programs'
_computing_structure_refinement 'Siemens SHELXTL'
_computing_structure_solution 'Siemens SHELXTL'
_diffrn_ambient_temperature 160(2)
_diffrn_measured_fraction_theta_full 0.995
_diffrn_measured_fraction_theta_max 0.898
_diffrn_measurement_device_type 'Siemens SMART CCD diffractometer'
_diffrn_measurement_method 'thin-slice \w scans'
_diffrn_radiation_monochromator graphite
_diffrn_radiation_source 'sealed tube'
_diffrn_radiation_type MoK\a
_diffrn_radiation_wavelength 0.71073
_diffrn_reflns_av_R_equivalents 0.0408
_diffrn_reflns_av_sigmaI/netI 0.0589
_diffrn_reflns_limit_h_max 12
_diffrn_reflns_limit_h_min -13
_diffrn_reflns_limit_k_max 23
_diffrn_reflns_limit_k_min -23
_diffrn_reflns_limit_l_max 27
_diffrn_reflns_limit_l_min -18
_diffrn_reflns_number 22868
_diffrn_reflns_theta_full 26.00
_diffrn_reflns_theta_max 28.53
_diffrn_reflns_theta_min 1.99
_diffrn_standards_number 0
_exptl_absorpt_coefficient_mu 0.557
_exptl_absorpt_correction_T_max 0.946
_exptl_absorpt_correction_T_min 0.780
_exptl_absorpt_correction_type multi-scan
_exptl_crystal_colour yellow
_exptl_crystal_density_diffrn 1.611
_exptl_crystal_density_method 'not measured'
_exptl_crystal_description plate
_exptl_crystal_F_000 1848
_exptl_crystal_size_max 0.47
_exptl_crystal_size_mid 0.19
_exptl_crystal_size_min 0.10
_refine_diff_density_max 0.500
_refine_diff_density_min -0.404
_refine_diff_density_rms 0.067
_refine_ls_extinction_coef 0.0012(2)
_refine_ls_extinction_expression Fc^*^=kFc[1+0.001xFc^2^\l^3^/sin(2\q)]^-1/4^
_refine_ls_extinction_method SHELXL
_refine_ls_goodness_of_fit_ref 1.018
_refine_ls_hydrogen_treatment mixed
_refine_ls_matrix_type full
_refine_ls_number_parameters 590
_refine_ls_number_reflns 8434
_refine_ls_number_restraints 0
_refine_ls_restrained_S_all 1.018
_refine_ls_R_factor_all 0.0732
_refine_ls_R_factor_gt 0.0394
_refine_ls_shift/su_max 0.001
_refine_ls_shift/su_mean 0.000
_refine_ls_structure_factor_coef Fsqd
_refine_ls_weighting_details 'calc w=1/[\s^2^(Fo^2^)+(0.0422P)^2^+0.4659P] where P=(Fo^2^+2Fc^2^)/3'
_refine_ls_weighting_scheme calc
_refine_ls_wR_factor_gt 0.0801
_refine_ls_wR_factor_ref 0.0909
_reflns_number_gt 5808
_reflns_number_total 8434
_reflns_threshold_expression I>2\s(I)
_cod_data_source_file b314539e.txt
_cod_data_source_block cjm1
_cod_original_sg_symbol_H-M 'P 21/c'
_cod_database_code 7013785

loop_
_symmetry_equiv_pos_as_xyz
'x, y, z'
'-x, y+1/2, -z+1/2'
'-x, -y, -z'
'x, -y-1/2, z-1/2'

loop_
_atom_site_label
_atom_site_type_symbol
_atom_site_fract_x
_atom_site_fract_y
_atom_site_fract_z
_atom_site_U_iso_or_equiv
_atom_site_adp_type
_atom_site_occupancy
_atom_site_symmetry_multiplicity
_atom_site_calc_flag
_atom_site_refinement_flags
_atom_site_disorder_assembly
_atom_site_disorder_group
Co1 Co 0.48665(3) 0.253513(15) 0.054050(13) 0.01096(8) Uani 1 1 d . . .
N1 N 0.36097(17) 0.17118(9) 0.04105(8) 0.0125(4) Uani 1 1 d . . .
N2 N 0.57642(17) 0.20188(9) -0.00929(8) 0.0127(4) Uani 1 1 d . . .
C1 C 0.2553(2) 0.15754(12) 0.07266(10) 0.0162(5) Uani 1 1 d . . .
H1 H 0.2286 0.1943 0.1006 0.019 Uiso 1 1 calc R . .
C2 C 0.1844(2) 0.09228(11) 0.06610(10) 0.0159(5) Uani 1 1 d . . .
H2 H 0.1108 0.0845 0.0896 0.019 Uiso 1 1 calc R . .
C3 C 0.2205(2) 0.03786(11) 0.02522(10) 0.0146(5) Uani 1 1 d . . .
C4 C 0.3257(2) 0.05307(11) -0.00996(10) 0.0152(5) Uani 1 1 d . . .
H4 H 0.3501 0.0182 -0.0401 0.018 Uiso 1 1 calc R . .
C5 C 0.3943(2) 0.11933(11) -0.00075(10) 0.0140(5) Uani 1 1 d . . .
C6 C 0.5083(2) 0.14104(11) -0.03407(10) 0.0131(4) Uani 1 1 d . . .
C7 C 0.5393(2) 0.10609(12) -0.08875(10) 0.0155(5) Uani 1 1 d . . .
H7 H 0.4926 0.0625 -0.1045 0.019 Uiso 1 1 calc R . .
C8 C 0.6401(2) 0.13573(12) -0.12030(10) 0.0159(5) Uani 1 1 d . . .
C9 C 0.7104(2) 0.19734(12) -0.09475(10) 0.0171(5) Uani 1 1 d . . .
H9 H 0.7799 0.2182 -0.1157 0.020 Uiso 1 1 calc R . .
C10 C 0.6783(2) 0.22834(12) -0.03825(10) 0.0150(5) Uani 1 1 d . . .
H10 H 0.7296 0.2693 -0.0195 0.018 Uiso 1 1 calc R . .
C11 C 0.1507(2) -0.03742(12) 0.01942(10) 0.0151(5) Uani 1 1 d . . .
O1 O 0.07582(15) -0.05185(8) 0.06120(7) 0.0187(3) Uani 1 1 d . . .
O2 O 0.17513(15) -0.07818(8) -0.02573(7) 0.0200(4) Uani 1 1 d . . .
C12 C 0.6669(2) 0.10188(13) -0.18335(11) 0.0204(5) Uani 1 1 d . . .
O3 O 0.62501(19) 0.03532(9) -0.19023(8) 0.0336(4) Uani 1 1 d . . .
H3 H 0.6321 0.0206 -0.2279 0.050 Uiso 1 1 calc R . .
O4 O 0.71956(18) 0.13786(10) -0.22244(8) 0.0325(4) Uani 1 1 d . . .
N3 N 0.40329(17) 0.30841(9) -0.02174(8) 0.0124(4) Uani 1 1 d . . .
N4 N 0.61692(17) 0.33418(9) 0.06396(8) 0.0118(4) Uani 1 1 d . . .
C13 C 0.2953(2) 0.28703(12) -0.06537(10) 0.0167(5) Uani 1 1 d . . .
H13 H 0.2438 0.2455 -0.0560 0.020 Uiso 1 1 calc R . .
C14 C 0.2571(2) 0.32407(12) -0.12376(11) 0.0189(5) Uani 1 1 d . . .
H14 H 0.1805 0.3081 -0.1540 0.023 Uiso 1 1 calc R . .
C15 C 0.3319(2) 0.38455(12) -0.13746(10) 0.0176(5) Uani 1 1 d . . .
C16 C 0.4421(2) 0.40693(12) -0.09205(10) 0.0164(5) Uani 1 1 d . . .
H16 H 0.4937 0.4489 -0.1003 0.020 Uiso 1 1 calc R . .
C17 C 0.4766(2) 0.36801(11) -0.03481(10) 0.0133(4) Uani 1 1 d . . .
C18 C 0.5953(2) 0.38413(11) 0.01482(10) 0.0136(4) Uani 1 1 d . . .
C19 C 0.6832(2) 0.44287(11) 0.01206(10) 0.0160(5) Uani 1 1 d . . .
H19 H 0.6668 0.4768 -0.0230 0.019 Uiso 1 1 calc R . .
C20 C 0.7952(2) 0.45183(11) 0.06075(10) 0.0149(5) Uani 1 1 d . . .
C21 C 0.8137(2) 0.40146(11) 0.11174(11) 0.0176(5) Uani 1 1 d . . .
H21 H 0.8881 0.4069 0.1464 0.021 Uiso 1 1 calc R . .
C22 C 0.7236(2) 0.34354(12) 0.11178(10) 0.0171(5) Uani 1 1 d . . .
H22 H 0.7377 0.3093 0.1467 0.020 Uiso 1 1 calc R . .
C23 C 0.2994(2) 0.42719(13) -0.20057(11) 0.0222(5) Uani 1 1 d . . .
O5 O 0.20871(18) 0.40570(10) -0.24396(8) 0.0341(4) Uani 1 1 d . . .
O6 O 0.37206(19) 0.48379(10) -0.20250(8) 0.0406(5) Uani 1 1 d . . .
C24 C 0.8929(2) 0.51611(12) 0.05913(10) 0.0167(5) Uani 1 1 d . . .
O7 O 0.85259(16) 0.56865(8) 0.02275(8) 0.0242(4) Uani 1 1 d . . .
O8 O 1.00543(16) 0.50945(8) 0.09560(8) 0.0275(4) Uani 1 1 d . . .
N5 N 0.39009(17) 0.30249(9) 0.11521(8) 0.0123(4) Uani 1 1 d . . .
N6 N 0.57580(17) 0.20294(9) 0.13073(8) 0.0124(4) Uani 1 1 d . . .
C25 C 0.2913(2) 0.35348(12) 0.10015(11) 0.0163(5) Uani 1 1 d . . .
H25 H 0.2654 0.3680 0.0560 0.020 Uiso 1 1 calc R . .
C26 C 0.2271(2) 0.38502(12) 0.14780(11) 0.0184(5) Uani 1 1 d . . .
H26 H 0.1560 0.4200 0.1364 0.022 Uiso 1 1 calc R . .
C27 C 0.2674(2) 0.36511(12) 0.21230(11) 0.0182(5) Uani 1 1 d . . .
C28 C 0.3716(2) 0.31435(12) 0.22764(11) 0.0175(5) Uani 1 1 d . . .
H28 H 0.4026 0.3013 0.2718 0.021 Uiso 1 1 calc R . .
C29 C 0.4304(2) 0.28267(12) 0.17822(10) 0.0135(4) Uani 1 1 d . . .
C30 C 0.5357(2) 0.22601(12) 0.18728(10) 0.0135(4) Uani 1 1 d . . .
C31 C 0.5941(2) 0.19716(12) 0.24665(11) 0.0169(5) Uani 1 1 d . . .
H31 H 0.5636 0.2127 0.2856 0.020 Uiso 1 1 calc R . .
C32 C 0.6976(2) 0.14528(12) 0.24923(11) 0.0182(5) Uani 1 1 d . . .
C33 C 0.7356(2) 0.12105(12) 0.19101(11) 0.0192(5) Uani 1 1 d . . .
H33 H 0.8047 0.0848 0.1914 0.023 Uiso 1 1 calc R . .
C34 C 0.6712(2) 0.15045(12) 0.13273(11) 0.0163(5) Uani 1 1 d . . .
H34 H 0.6954 0.1329 0.0930 0.020 Uiso 1 1 calc R . .
C35 C 0.2023(2) 0.39831(13) 0.26644(12) 0.0232(5) Uani 1 1 d . . .
O9 O 0.08282(16) 0.42597(10) 0.24489(8) 0.0280(4) Uani 1 1 d . . .
H9A H 0.0538 0.4486 0.2752 0.042 Uiso 1 1 calc R . .
O10 O 0.25777(19) 0.39645(13) 0.32213(9) 0.0508(6) Uani 1 1 d . . .
C36 C 0.7640(2) 0.11720(13) 0.31457(11) 0.0235(5) Uani 1 1 d . . .
O11 O 0.71469(18) 0.12859(10) 0.36311(8) 0.0334(4) Uani 1 1 d . . .
O12 O 0.87633(19) 0.08166(11) 0.31076(8) 0.0394(5) Uani 1 1 d . . .
H12 H 0.9092 0.0652 0.3477 0.059 Uiso 1 1 calc R . .
O1W O -0.05184(19) -0.18437(11) 0.07451(10) 0.0337(5) Uani 1 1 d . . .
H1WA H -0.019(3) -0.1464(17) 0.0687(15) 0.050 Uiso 1 1 d . . .
H1WB H -0.026(3) -0.1937(17) 0.1148(15) 0.050 Uiso 1 1 d . . .
O2W O 0.07378(19) -0.20984(10) -0.08437(9) 0.0320(4) Uani 1 1 d . . .
H2WB H 0.050(3) -0.2394(16) -0.0609(15) 0.048 Uiso 1 1 d . . .
H2WA H 0.093(3) -0.1696(16) -0.0645(15) 0.048 Uiso 1 1 d . . .
O3W O 0.9458(2) 0.23094(12) -0.19947(10) 0.0448(6) Uani 1 1 d . . .
H3WA H 0.879(3) 0.2008(19) -0.2129(17) 0.067 Uiso 1 1 d . . .
H3WB H 0.977(4) 0.2438(19) -0.2297(17) 0.067 Uiso 1 1 d . . .
O4W O 0.0850(2) 0.27734(11) -0.29681(10) 0.0401(5) Uani 1 1 d . . .
H4WA H 0.102(3) 0.3195(18) -0.2811(16) 0.060 Uiso 1 1 d . . .
H4WB H 0.039(3) 0.2834(18) -0.3345(16) 0.060 Uiso 1 1 d . . .
O5W O 1.0190(2) 0.69097(12) 0.00687(11) 0.0459(6) Uani 1 1 d . . .
H5WA H 0.985(3) 0.651(2) 0.0182(16) 0.069 Uiso 1 1 d . . .
H5WB H 1.001(4) 0.722(2) 0.0328(17) 0.069 Uiso 1 1 d . . .
O6W O -0.01983(18) 0.50618(10) 0.32367(8) 0.0246(4) Uani 1 1 d . . .
H6WB H -0.091(3) 0.5285(15) 0.3013(13) 0.037 Uiso 1 1 d . . .
H6WA H -0.037(3) 0.4914(15) 0.3571(14) 0.037 Uiso 1 1 d . . .

loop_
_atom_site_aniso_label
_atom_site_aniso_U_11
_atom_site_aniso_U_22
_atom_site_aniso_U_33
_atom_site_aniso_U_23
_atom_site_aniso_U_13
_atom_site_aniso_U_12
Co1 0.01230(15) 0.01104(14) 0.00952(14) 0.00039(12) 0.00167(10) -0.00109(12)
N1 0.0140(9) 0.0112(9) 0.0123(9) 0.0013(7) 0.0023(7) -0.0002(7)
N2 0.0122(9) 0.0134(9) 0.0126(9) 0.0004(7) 0.0020(7) 0.0006(7)
C1 0.0167(11) 0.0169(12) 0.0160(11) -0.0001(9) 0.0051(9) 0.0021(9)
C2 0.0164(11) 0.0166(12) 0.0157(11) 0.0007(9) 0.0058(9) -0.0004(9)
C3 0.0142(11) 0.0147(11) 0.0141(11) 0.0026(9) 0.0000(9) -0.0021(9)
C4 0.0179(12) 0.0142(11) 0.0140(11) -0.0008(9) 0.0042(9) -0.0002(9)
C5 0.0151(11) 0.0150(11) 0.0115(11) 0.0018(9) 0.0008(9) -0.0007(9)
C6 0.0159(11) 0.0121(11) 0.0110(10) 0.0024(8) 0.0010(9) -0.0007(9)
C7 0.0156(11) 0.0145(11) 0.0164(11) -0.0029(9) 0.0019(9) -0.0008(9)
C8 0.0179(12) 0.0175(12) 0.0123(11) 0.0004(9) 0.0023(9) 0.0038(9)
C9 0.0154(11) 0.0205(12) 0.0160(11) 0.0022(9) 0.0048(9) -0.0009(9)
C10 0.0144(11) 0.0156(11) 0.0149(11) 0.0000(8) 0.0017(9) -0.0016(8)
C11 0.0133(11) 0.0141(11) 0.0170(11) 0.0013(9) -0.0010(9) 0.0006(9)
O1 0.0197(8) 0.0167(8) 0.0210(8) 0.0010(6) 0.0073(7) -0.0049(6)
O2 0.0241(9) 0.0154(8) 0.0222(9) -0.0041(7) 0.0082(7) -0.0026(7)
C12 0.0186(12) 0.0262(13) 0.0168(12) -0.0045(10) 0.0036(10) -0.0005(10)
O3 0.0465(11) 0.0320(10) 0.0256(10) -0.0158(8) 0.0156(9) -0.0078(9)
O4 0.0418(11) 0.0395(11) 0.0192(9) -0.0038(8) 0.0147(8) -0.0063(9)
N3 0.0131(9) 0.0117(9) 0.0122(9) 0.0006(7) 0.0011(7) -0.0008(7)
N4 0.0133(9) 0.0120(9) 0.0101(9) 0.0004(7) 0.0015(7) -0.0002(7)
C13 0.0152(11) 0.0168(11) 0.0175(12) 0.0020(9) 0.0011(9) -0.0032(9)
C14 0.0176(12) 0.0220(12) 0.0152(11) 0.0016(9) -0.0031(9) -0.0023(10)
C15 0.0170(12) 0.0212(12) 0.0145(11) 0.0026(9) 0.0020(9) 0.0021(9)
C16 0.0168(11) 0.0157(11) 0.0163(11) 0.0025(9) 0.0019(9) -0.0015(9)
C17 0.0132(11) 0.0126(11) 0.0146(11) -0.0003(9) 0.0032(9) -0.0010(8)
C18 0.0146(11) 0.0141(11) 0.0120(11) -0.0002(8) 0.0015(9) -0.0009(9)
C19 0.0193(12) 0.0133(11) 0.0147(11) 0.0030(9) 0.0002(9) 0.0000(9)
C20 0.0153(11) 0.0144(11) 0.0143(11) -0.0019(9) 0.0005(9) -0.0010(9)
C21 0.0182(12) 0.0167(12) 0.0158(12) -0.0003(9) -0.0038(9) -0.0015(9)
C22 0.0201(12) 0.0177(12) 0.0126(11) 0.0015(9) 0.0001(9) 0.0010(9)
C23 0.0231(13) 0.0242(13) 0.0186(12) 0.0077(10) 0.0012(10) -0.0006(10)
O5 0.0378(11) 0.0371(11) 0.0219(10) 0.0105(8) -0.0126(8) -0.0117(9)
O6 0.0509(12) 0.0403(11) 0.0254(10) 0.0179(9) -0.0096(9) -0.0221(10)
C24 0.0206(12) 0.0134(11) 0.0156(11) -0.0027(9) 0.0019(10) -0.0021(9)
O7 0.0238(9) 0.0188(9) 0.0272(9) 0.0089(7) -0.0044(7) -0.0040(7)
O8 0.0233(9) 0.0203(9) 0.0331(10) 0.0017(7) -0.0134(8) -0.0060(7)
N5 0.0123(9) 0.0121(9) 0.0122(9) 0.0004(7) 0.0008(7) 0.0002(7)
N6 0.0126(9) 0.0123(9) 0.0125(9) 0.0005(7) 0.0026(7) -0.0001(7)
C25 0.0160(11) 0.0167(11) 0.0155(11) 0.0029(9) 0.0004(9) 0.0030(9)
C26 0.0168(12) 0.0188(12) 0.0193(12) 0.0004(9) 0.0018(10) 0.0060(9)
C27 0.0166(12) 0.0222(12) 0.0165(12) -0.0028(9) 0.0049(10) 0.0012(9)
C28 0.0176(11) 0.0216(12) 0.0125(11) 0.0001(9) 0.0004(9) 0.0028(9)
C29 0.0138(11) 0.0139(11) 0.0124(11) 0.0016(9) 0.0003(9) -0.0012(9)
C30 0.0119(11) 0.0147(11) 0.0137(11) 0.0006(8) 0.0014(9) 0.0002(8)
C31 0.0175(12) 0.0211(12) 0.0121(11) 0.0011(9) 0.0023(9) 0.0019(9)
C32 0.0181(12) 0.0168(11) 0.0192(12) 0.0041(9) 0.0015(10) 0.0022(9)
C33 0.0179(12) 0.0195(12) 0.0204(12) 0.0014(9) 0.0039(10) 0.0060(9)
C34 0.0160(11) 0.0166(11) 0.0169(11) -0.0001(9) 0.0046(9) 0.0019(9)
C35 0.0217(13) 0.0285(14) 0.0197(13) -0.0013(10) 0.0041(11) 0.0069(10)
O9 0.0294(10) 0.0370(11) 0.0186(9) -0.0016(8) 0.0067(8) 0.0168(8)
O10 0.0344(11) 0.0960(18) 0.0205(10) -0.0162(11) -0.0005(9) 0.0297(11)
C36 0.0265(14) 0.0222(13) 0.0204(13) 0.0026(10) -0.0004(11) 0.0058(10)
O11 0.0358(11) 0.0464(12) 0.0176(9) 0.0089(8) 0.0037(8) 0.0147(9)
O12 0.0405(11) 0.0535(13) 0.0228(10) 0.0071(9) 0.0007(9) 0.0306(10)
O1W 0.0342(11) 0.0293(11) 0.0358(11) 0.0047(9) 0.0004(9) -0.0155(9)
O2W 0.0387(11) 0.0251(11) 0.0311(11) -0.0024(8) 0.0026(9) -0.0046(9)
O3W 0.0526(14) 0.0500(14) 0.0313(12) 0.0035(10) 0.0053(10) -0.0142(10)
O4W 0.0483(13) 0.0327(11) 0.0362(12) 0.0022(10) -0.0024(10) -0.0017(10)
O5W 0.0586(14) 0.0356(12) 0.0494(14) -0.0091(10) 0.0267(11) -0.0215(11)
O6W 0.0294(10) 0.0284(10) 0.0171(9) 0.0046(7) 0.0068(8) 0.0098(8)

loop_
_atom_type_symbol
_atom_type_description
_atom_type_scat_dispersion_real
_atom_type_scat_dispersion_imag
_atom_type_scat_source
C C 0.0033 0.0016 'International Tables Vol C Tables 4.2.6.8 and 6.1.1.4'
H H 0.0000 0.0000 'International Tables Vol C Tables 4.2.6.8 and 6.1.1.4'
N N 0.0061 0.0033 'International Tables Vol C Tables 4.2.6.8 and 6.1.1.4'
O O 0.0106 0.0060 'International Tables Vol C Tables 4.2.6.8 and 6.1.1.4'
Co Co 0.3494 0.9721 'International Tables Vol C Tables 4.2.6.8 and 6.1.1.4'

loop_
_geom_angle_atom_site_label_1
_geom_angle_atom_site_label_2
_geom_angle_atom_site_label_3
_geom_angle
_geom_angle_site_symmetry_1
_geom_angle_site_symmetry_3
_geom_angle_publ_flag
N1 Co1 N2 83.33(7) . . ?
N1 Co1 N3 96.04(7) . . ?
N1 Co1 N4 177.36(7) . . ?
N1 Co1 N5 94.32(7) . . ?
N1 Co1 N6 86.83(7) . . ?
N2 Co1 N3 83.17(7) . . ?
N2 Co1 N4 94.04(7) . . ?
N2 Co1 N5 177.41(7) . . ?
N2 Co1 N6 97.45(7) . . ?
N3 Co1 N4 83.42(7) . . ?
N3 Co1 N5 96.03(7) . . ?
N3 Co1 N6 177.12(7) . . ?
N4 Co1 N5 88.30(7) . . ?
N4 Co1 N6 93.72(7) . . ?
N5 Co1 N6 83.47(7) . . ?
Co1 N1 C1 127.36(15) . . ?
Co1 N1 C5 114.25(13) . . ?
C1 N1 C5 118.09(18) . . ?
Co1 N2 C6 113.55(13) . . ?
Co1 N2 C10 125.90(14) . . ?
C6 N2 C10 119.11(18) . . ?
N1 C1 C2 122.4(2) . . ?
C1 C2 C3 120.1(2) . . ?
C2 C3 C4 117.7(2) . . ?
C2 C3 C11 122.05(19) . . ?
C4 C3 C11 120.19(19) . . ?
C3 C4 C5 119.5(2) . . ?
N1 C5 C4 122.07(19) . . ?
N1 C5 C6 113.39(18) . . ?
C4 C5 C6 124.55(19) . . ?
N2 C6 C5 114.46(18) . . ?
N2 C6 C7 121.89(19) . . ?
C5 C6 C7 123.52(19) . . ?
C6 C7 C8 118.7(2) . . ?
C7 C8 C9 119.4(2) . . ?
C7 C8 C12 119.3(2) . . ?
C9 C8 C12 121.2(2) . . ?
C8 C9 C10 119.2(2) . . ?
N2 C10 C9 121.6(2) . . ?
C3 C11 O1 116.20(19) . . ?
C3 C11 O2 116.87(18) . . ?
O1 C11 O2 126.9(2) . . ?
C8 C12 O3 112.6(2) . . ?
C8 C12 O4 120.6(2) . . ?
O3 C12 O4 126.7(2) . . ?
Co1 N3 C13 126.09(14) . . ?
Co1 N3 C17 113.81(13) . . ?
C13 N3 C17 119.34(18) . . ?
Co1 N4 C18 113.83(13) . . ?
Co1 N4 C22 127.27(14) . . ?
C18 N4 C22 118.87(18) . . ?
N3 C13 C14 121.7(2) . . ?
C13 C14 C15 119.2(2) . . ?
C14 C15 C16 118.9(2) . . ?
C14 C15 C23 122.7(2) . . ?
C16 C15 C23 118.3(2) . . ?
C15 C16 C17 119.7(2) . . ?
N3 C17 C16 121.08(19) . . ?
N3 C17 C18 114.47(18) . . ?
C16 C17 C18 124.39(19) . . ?
N4 C18 C17 114.05(18) . . ?
N4 C18 C19 121.54(19) . . ?
C17 C18 C19 124.36(19) . . ?
C18 C19 C20 119.69(19) . . ?
C19 C20 C21 118.10(19) . . ?
C19 C20 C24 120.77(19) . . ?
C21 C20 C24 121.11(19) . . ?
C20 C21 C22 119.8(2) . . ?
N4 C22 C21 122.0(2) . . ?
C15 C23 O5 120.1(2) . . ?
C15 C23 O6 113.8(2) . . ?
O5 C23 O6 126.2(2) . . ?
C20 C24 O7 117.48(19) . . ?
C20 C24 O8 114.84(19) . . ?
O7 C24 O8 127.7(2) . . ?
Co1 N5 C25 125.69(15) . . ?
Co1 N5 C29 114.38(13) . . ?
C25 N5 C29 119.92(18) . . ?
Co1 N6 C30 113.98(13) . . ?
Co1 N6 C34 126.47(14) . . ?
C30 N6 C34 119.54(18) . . ?
N5 C25 C26 121.2(2) . . ?
C25 C26 C27 119.3(2) . . ?
C26 C27 C28 119.2(2) . . ?
C26 C27 C35 121.7(2) . . ?
C28 C27 C35 119.1(2) . . ?
C27 C28 C29 119.6(2) . . ?
N5 C29 C28 120.74(19) . . ?
N5 C29 C30 114.08(18) . . ?
C28 C29 C30 125.16(19) . . ?
N6 C30 C29 114.00(18) . . ?
N6 C30 C31 120.95(19) . . ?
C29 C30 C31 125.05(19) . . ?
C30 C31 C32 119.7(2) . . ?
C31 C32 C33 118.8(2) . . ?
C31 C32 C36 118.8(2) . . ?
C33 C32 C36 122.5(2) . . ?
C32 C33 C34 119.1(2) . . ?
N6 C34 C33 121.9(2) . . ?
C27 C35 O9 111.8(2) . . ?
C27 C35 O10 121.6(2) . . ?
O9 C35 O10 126.6(2) . . ?
C32 C36 O11 121.3(2) . . ?
C32 C36 O12 111.8(2) . . ?
O11 C36 O12 126.9(2) . . ?

loop_
_geom_bond_atom_site_label_1
_geom_bond_atom_site_label_2
_geom_bond_distance
_geom_bond_site_symmetry_2
_geom_bond_publ_flag
Co1 N1 1.9398(17) . ?
Co1 N2 1.9433(17) . ?
Co1 N3 1.9354(17) . ?
Co1 N4 1.9440(17) . ?
Co1 N5 1.9261(17) . ?
Co1 N6 1.9279(17) . ?
N1 C1 1.343(3) . ?
N1 C5 1.359(3) . ?
N2 C6 1.355(3) . ?
N2 C10 1.343(3) . ?
C1 C2 1.376(3) . ?
C2 C3 1.388(3) . ?
C3 C4 1.391(3) . ?
C3 C11 1.532(3) . ?
C4 C5 1.383(3) . ?
C5 C6 1.469(3) . ?
C6 C7 1.378(3) . ?
C7 C8 1.387(3) . ?
C8 C9 1.381(3) . ?
C8 C12 1.509(3) . ?
C9 C10 1.384(3) . ?
C11 O1 1.255(2) . ?
C11 O2 1.250(2) . ?
C12 O3 1.282(3) . ?
C12 O4 1.223(3) . ?
N3 C13 1.344(3) . ?
N3 C17 1.357(2) . ?
N4 C18 1.359(3) . ?
N4 C22 1.341(3) . ?
C13 C14 1.387(3) . ?
C14 C15 1.382(3) . ?
C15 C16 1.385(3) . ?
C15 C23 1.514(3) . ?
C16 C17 1.380(3) . ?
C17 C18 1.464(3) . ?
C18 C19 1.386(3) . ?
C19 C20 1.386(3) . ?
C20 C21 1.391(3) . ?
C20 C24 1.522(3) . ?
C21 C22 1.382(3) . ?
C23 O5 1.230(3) . ?
C23 O6 1.261(3) . ?
C24 O7 1.245(3) . ?
C24 O8 1.250(3) . ?
N5 C25 1.349(3) . ?
N5 C29 1.355(3) . ?
N6 C30 1.365(3) . ?
N6 C34 1.340(3) . ?
C25 C26 1.384(3) . ?
C26 C27 1.384(3) . ?
C27 C28 1.384(3) . ?
C27 C35 1.508(3) . ?
C28 C29 1.384(3) . ?
C29 C30 1.457(3) . ?
C30 C31 1.380(3) . ?
C31 C32 1.389(3) . ?
C32 C33 1.394(3) . ?
C32 C36 1.501(3) . ?
C33 C34 1.383(3) . ?
C35 O9 1.298(3) . ?
C35 O10 1.199(3) . ?
C36 O11 1.206(3) . ?
C36 O12 1.300(3) . ?

loop_
_geom_hbond_atom_site_label_D
_geom_hbond_atom_site_label_H
_geom_hbond_atom_site_label_A
_geom_hbond_distance_DH
_geom_hbond_distance_HA
_geom_hbond_distance_DA
_geom_hbond_angle_DHA
_geom_hbond_site_symmetry_A
O3 H3 O6 0.84 1.59 2.422(2) 171.3 2_644
O9 H9A O6W 0.84 1.70 2.525(2) 168.0 .
O12 H12 O8 0.84 1.68 2.482(2) 159.4 2_745
O1W H1WA O1 0.78(3) 1.98(3) 2.759(2) 175(3) .
O1W H1WB O3W 0.85(3) 1.93(3) 2.773(3) 168(3) 3_655
O2W H2WB O5W 0.79(3) 1.95(3) 2.734(3) 171(3) 1_445
O2W H2WA O2 0.85(3) 1.97(3) 2.802(2) 168(3) .
O3W H3WA O4 0.87(3) 1.93(3) 2.789(3) 166(3) .
O3W H3WB O4W 0.78(3) 1.98(3) 2.754(3) 170(4) 1_655
O4W H4WA O5 0.84(3) 1.98(3) 2.783(3) 160(3) .
O4W H4WB O2W 0.85(3) 1.87(3) 2.717(3) 175(3) 2_554
O5W H5WA O7 0.86(4) 2.00(4) 2.821(2) 161(3) .
O5W H5WB O1W 0.82(4) 2.02(4) 2.817(3) 164(3) 1_665
O6W H6WB O5 0.88(3) 1.94(3) 2.798(2) 164(2) 3_565
